data_7051386
_journal_name_full 'New Journal of Chemistry'
_journal_paper_doi 10.1039/a807066k
_journal_year 1999
_chemical_formula_sum 'C33 H31 Cl N3 O5 P Pd'
_chemical_formula_weight 722.43
_space_group_IT_number 14
_symmetry_cell_setting monoclinic
_symmetry_space_group_name_Hall '-P 2ybc'
_symmetry_space_group_name_H-M 'P 1 21/c 1'
_cell_angle_alpha 90.00
_cell_angle_beta 95.004(6)
_cell_angle_gamma 90.00
_cell_formula_units_Z 4
_cell_length_a 10.5939(6)
_cell_length_b 24.5212(15)
_cell_length_c 12.1504(9)
_cell_measurement_temperature 150(1)
_cell_volume 3144.3(4)
_diffrn_ambient_temperature 150(2)
_exptl_crystal_density_diffrn 1.526
_cod_depositor_comments
;
The following automatic conversions were performed:
'_symmetry_cell_setting' value 'Monoclinic' changed to 'monoclinic'
according to '/home/saulius/struct/CIF-dictionaries/cif_core.dic'
dictionary named 'cif_core.dic' version 2.4.1 from 2010-06-29.

Automatic conversion script
Id: cif_fix_enum 1527 2010-12-29 10:47:43Z saulius 
;
_cod_original_sg_symbol_H-M 'P 21/c'
_cod_database_code 7051386

loop_
_symmetry_equiv_pos_as_xyz
'x, y, z'
'-x, y+1/2, -z+1/2'
'-x, -y, -z'
'x, -y-1/2, z-1/2'

loop_
_atom_site_label
_atom_site_type_symbol
_atom_site_fract_x
_atom_site_fract_y
_atom_site_fract_z
_atom_site_U_iso_or_equiv
_atom_site_adp_type
_atom_site_occupancy
_atom_site_calc_flag
_atom_site_refinement_flags
_atom_site_disorder_assembly
_atom_site_disorder_group
Pd1 Pd 0.45871(3) 0.604066(13) 0.30592(3) 0.03715(11) Uani 1 d . . .
C1 C 0.2905(4) 0.58018(17) 0.3448(4) 0.0419(10) Uani 1 d . . .
C2 C 0.2418(4) 0.5808(2) 0.4465(4) 0.0528(12) Uani 1 d . . .
H2A H 0.2930 0.5932 0.5096 0.063 Uiso 1 calc R . .
C3 C 0.1183(5) 0.5635(2) 0.4577(5) 0.0664(15) Uani 1 d . . .
H3A H 0.0870 0.5628 0.5286 0.080 Uiso 1 calc R . .
C4 C 0.0421(5) 0.5475(2) 0.3668(6) 0.0738(18) Uani 1 d . . .
H4A H -0.0423 0.5360 0.3746 0.089 Uiso 1 calc R . .
C5 C 0.0874(5) 0.5480(2) 0.2637(5) 0.0659(15) Uani 1 d . . .
H5A H 0.0337 0.5373 0.2007 0.079 Uiso 1 calc R . .
C6 C 0.2102(4) 0.56390(18) 0.2518(4) 0.0501(12) Uani 1 d . . .
C7 C 0.2687(5) 0.5652(2) 0.1444(4) 0.0569(13) Uani 1 d . . .
H7A H 0.2030 0.5723 0.0830 0.068 Uiso 1 calc R . .
H7B H 0.3092 0.5297 0.1310 0.068 Uiso 1 calc R . .
N1 N 0.3656(3) 0.60971(15) 0.1507(3) 0.0477(9) Uani 1 d . . .
C8 C 0.4552(5) 0.6017(3) 0.0639(4) 0.0715(16) Uani 1 d . . .
H8A H 0.4087 0.6040 -0.0093 0.086 Uiso 1 calc R . .
H8B H 0.4952 0.5657 0.0731 0.086 Uiso 1 calc R . .
H8C H 0.5206 0.6301 0.0708 0.086 Uiso 1 calc R . .
C9 C 0.3043(5) 0.6637(2) 0.1329(4) 0.0661(15) Uani 1 d . . .
H9A H 0.2629 0.6656 0.0577 0.079 Uiso 1 calc R . .
H9B H 0.3685 0.6924 0.1432 0.079 Uiso 1 calc R . .
H9C H 0.2409 0.6688 0.1861 0.079 Uiso 1 calc R . .
N2 N 0.5735(3) 0.59197(12) 0.4491(3) 0.0347(8) Uani 1 d . . .
C10 C 0.5499(4) 0.56378(16) 0.5390(3) 0.0414(10) Uani 1 d . . .
H10A H 0.4672 0.5493 0.5429 0.050 Uiso 1 calc R . .
C11 C 0.6383(5) 0.55465(19) 0.6255(4) 0.0499(12) Uani 1 d . . .
H11A H 0.6167 0.5347 0.6883 0.060 Uiso 1 calc R . .
C12 C 0.7585(5) 0.5745(2) 0.6209(4) 0.0558(13) Uani 1 d . . .
H12A H 0.8218 0.5684 0.6799 0.067 Uiso 1 calc R . .
C13 C 0.7857(4) 0.60374(18) 0.5283(4) 0.0439(10) Uani 1 d . . .
H13A H 0.8679 0.6184 0.5232 0.053 Uiso 1 calc R . .
C14 C 0.6928(4) 0.61116(15) 0.4444(3) 0.0337(9) Uani 1 d . . .
C15 C 0.7175(4) 0.63900(17) 0.3383(3) 0.0383(9) Uani 1 d . . .
O1 O 0.6293(3) 0.63814(12) 0.2610(2) 0.0457(7) Uani 1 d . . .
N3 N 0.8288(3) 0.66185(14) 0.3324(3) 0.0418(8) Uani 1 d . . .
P1 P 0.85540(10) 0.69390(5) 0.21981(9) 0.0393(3) Uani 1 d . . .
C16 C 0.8801(4) 0.64941(18) 0.1058(4) 0.0418(10) Uani 1 d . . .
C17 C 0.8265(5) 0.5982(2) 0.0989(4) 0.0616(13) Uani 1 d . . .
H17A H 0.7744 0.5863 0.1540 0.074 Uiso 1 calc R . .
C18 C 0.8482(6) 0.5643(2) 0.0124(5) 0.0688(15) Uani 1 d . . .
H18A H 0.8098 0.5293 0.0075 0.083 Uiso 1 calc R . .
C19 C 0.9239(6) 0.5805(2) -0.0662(4) 0.0697(15) Uani 1 d . . .
H19A H 0.9390 0.5566 -0.1251 0.084 Uiso 1 calc R . .
C20 C 0.9781(6) 0.6307(3) -0.0605(4) 0.0740(17) Uani 1 d . . .
H20A H 1.0306 0.6419 -0.1158 0.089 Uiso 1 calc R . .
C21 C 0.9571(5) 0.6654(2) 0.0253(4) 0.0617(14) Uani 1 d . . .
H21A H 0.9956 0.7004 0.0291 0.074 Uiso 1 calc R . .
C22 C 0.9983(4) 0.73167(18) 0.2536(4) 0.0474(11) Uani 1 d . . .
C23 C 1.0272(5) 0.7773(2) 0.1919(5) 0.0643(14) Uani 1 d . . .
H23A H 0.9686 0.7898 0.1336 0.077 Uiso 1 calc R . .
C24 C 1.1410(7) 0.8044(2) 0.2156(6) 0.085(2) Uani 1 d . . .
H24A H 1.1613 0.8351 0.1729 0.101 Uiso 1 calc R . .
C25 C 1.2239(6) 0.7868(3) 0.3004(7) 0.090(2) Uani 1 d . . .
H25A H 1.3019 0.8054 0.3165 0.108 Uiso 1 calc R . .
C26 C 1.1960(5) 0.7428(3) 0.3621(5) 0.0792(18) Uani 1 d . . .
H26A H 1.2541 0.7315 0.4218 0.095 Uiso 1 calc R . .
C27 C 1.0830(4) 0.7141(2) 0.3387(4) 0.0578(13) Uani 1 d . . .
H27A H 1.0647 0.6830 0.3810 0.069 Uiso 1 calc R . .
C28 C 0.7308(4) 0.74078(18) 0.1765(4) 0.0468(11) Uani 1 d . . .
C29 C 0.6959(5) 0.7786(2) 0.2527(5) 0.0701(16) Uani 1 d . . .
H29A H 0.7432 0.7822 0.3225 0.084 Uiso 1 calc R . .
C30 C 0.5897(7) 0.8118(2) 0.2256(7) 0.090(2) Uani 1 d . . .
H30A H 0.5639 0.8373 0.2779 0.108 Uiso 1 calc R . .
C31 C 0.5237(6) 0.8076(3) 0.1252(7) 0.089(2) Uani 1 d . . .
H31A H 0.4512 0.8298 0.1081 0.107 Uiso 1 calc R . .
C32 C 0.5604(6) 0.7719(3) 0.0491(6) 0.0821(19) Uani 1 d . . .
H32A H 0.5150 0.7701 -0.0218 0.099 Uiso 1 calc R . .
C33 C 0.6647(5) 0.7378(2) 0.0741(5) 0.0635(14) Uani 1 d . . .
H33A H 0.6897 0.7126 0.0207 0.076 Uiso 1 calc R . .
Cl1 Cl 0.69386(15) 0.45912(6) 0.22878(11) 0.0675(4) Uani 1 d . . .
O2 O 0.7017(6) 0.49737(19) 0.3130(4) 0.1173(18) Uani 1 d . . .
O3 O 0.6428(5) 0.41003(17) 0.2611(4) 0.1032(16) Uani 1 d . . .
O4 O 0.8032(8) 0.4493(3) 0.1899(9) 0.243(5) Uani 1 d . . .
O5 O 0.6180(11) 0.4825(3) 0.1447(6) 0.239(5) Uani 1 d . . .

loop_
_atom_site_aniso_label
_atom_site_aniso_U_11
_atom_site_aniso_U_22
_atom_site_aniso_U_33
_atom_site_aniso_U_23
_atom_site_aniso_U_13
_atom_site_aniso_U_12
Pd1 0.03520(17) 0.03844(18) 0.03768(18) -0.00010(15) 0.00247(12) -0.00307(15)
C1 0.035(2) 0.034(2) 0.057(3) 0.004(2) 0.002(2) -0.0026(18)
C2 0.042(3) 0.049(3) 0.068(3) 0.007(2) 0.012(2) 0.002(2)
C3 0.046(3) 0.059(3) 0.097(4) 0.013(3) 0.021(3) 0.007(3)
C4 0.034(3) 0.058(3) 0.130(6) 0.015(4) 0.015(3) -0.005(2)
C5 0.044(3) 0.048(3) 0.103(5) -0.004(3) -0.015(3) 0.004(2)
C6 0.040(2) 0.037(2) 0.072(3) 0.003(2) -0.002(2) 0.002(2)
C7 0.057(3) 0.050(3) 0.059(3) -0.008(2) -0.018(2) -0.001(2)
N1 0.048(2) 0.051(2) 0.043(2) -0.0031(18) -0.0031(16) -0.0012(19)
C8 0.069(3) 0.100(5) 0.045(3) -0.012(3) 0.002(2) 0.004(3)
C9 0.076(4) 0.058(3) 0.063(3) 0.016(3) -0.003(3) 0.007(3)
N2 0.0377(18) 0.0280(18) 0.0389(19) -0.0016(14) 0.0065(15) 0.0004(14)
C10 0.049(2) 0.032(2) 0.045(3) 0.0029(19) 0.014(2) 0.0033(19)
C11 0.067(3) 0.047(3) 0.037(2) 0.011(2) 0.012(2) 0.011(2)
C12 0.058(3) 0.062(3) 0.045(3) 0.005(2) -0.007(2) 0.015(3)
C13 0.039(2) 0.045(2) 0.047(2) 0.000(2) 0.0016(19) 0.003(2)
C14 0.038(2) 0.032(2) 0.031(2) -0.0002(16) 0.0027(16) 0.0046(17)
C15 0.039(2) 0.036(2) 0.041(2) 0.0019(19) 0.0093(19) -0.0002(18)
O1 0.0404(16) 0.056(2) 0.0412(17) 0.0088(14) 0.0033(14) -0.0062(14)
N3 0.0350(18) 0.045(2) 0.046(2) 0.0022(17) 0.0074(16) -0.0027(16)
P1 0.0363(6) 0.0356(6) 0.0470(6) 0.0016(5) 0.0104(5) -0.0022(5)
C16 0.041(2) 0.041(2) 0.044(2) 0.002(2) 0.0026(19) 0.004(2)
C17 0.067(3) 0.055(3) 0.066(3) -0.002(3) 0.020(3) -0.006(3)
C18 0.088(4) 0.054(3) 0.065(4) -0.017(3) 0.010(3) -0.011(3)
C19 0.095(4) 0.067(4) 0.047(3) -0.011(3) 0.004(3) 0.008(3)
C20 0.097(4) 0.084(4) 0.045(3) 0.002(3) 0.029(3) -0.004(4)
C21 0.072(3) 0.062(3) 0.053(3) 0.004(3) 0.017(3) -0.013(3)
C22 0.046(2) 0.043(3) 0.057(3) -0.012(2) 0.019(2) -0.009(2)
C23 0.071(4) 0.049(3) 0.077(4) -0.001(3) 0.027(3) -0.011(3)
C24 0.092(5) 0.058(4) 0.111(5) -0.016(4) 0.050(4) -0.035(4)
C25 0.062(4) 0.084(5) 0.130(6) -0.054(5) 0.044(4) -0.039(4)
C26 0.053(3) 0.096(5) 0.089(4) -0.026(4) 0.008(3) -0.023(3)
C27 0.044(3) 0.062(3) 0.068(3) -0.016(3) 0.007(2) -0.009(2)
C28 0.041(2) 0.037(2) 0.064(3) 0.010(2) 0.016(2) 0.005(2)
C29 0.078(4) 0.057(3) 0.078(4) 0.004(3) 0.026(3) 0.016(3)
C30 0.088(5) 0.056(4) 0.134(6) 0.015(4) 0.061(5) 0.022(4)
C31 0.058(4) 0.062(4) 0.153(7) 0.044(5) 0.029(4) 0.016(3)
C32 0.066(4) 0.066(4) 0.112(5) 0.041(4) -0.003(4) 0.005(3)
C33 0.052(3) 0.064(3) 0.075(4) 0.024(3) 0.008(3) 0.007(3)
Cl1 0.0973(11) 0.0524(8) 0.0562(8) -0.0020(6) 0.0258(7) -0.0074(7)
O2 0.170(5) 0.084(3) 0.099(4) -0.039(3) 0.017(3) -0.007(3)
O3 0.120(4) 0.059(3) 0.138(4) 0.001(3) 0.053(3) -0.017(2)
O4 0.203(7) 0.135(6) 0.427(14) -0.041(7) 0.238(9) -0.020(5)
O5 0.425(14) 0.131(6) 0.134(5) 0.008(5) -0.121(7) 0.027(8)

loop_
_geom_bond_atom_site_label_1
_geom_bond_atom_site_label_2
_geom_bond_distance
_geom_bond_site_symmetry_2
_geom_bond_publ_flag
Pd1 C1 1.972(4) . ?
Pd1 N2 2.056(3) . ?
Pd1 N1 2.056(4) . ?
Pd1 O1 2.105(3) . ?
C1 C2 1.380(6) . ?
C1 C6 1.412(6) . ?
C2 C3 1.393(6) . ?
C2 H2A 0.9500 . ?
C3 C4 1.368(8) . ?
C3 H3A 0.9500 . ?
C4 C5 1.379(8) . ?
C4 H4A 0.9500 . ?
C5 C6 1.379(7) . ?
C5 H5A 0.9500 . ?
C6 C7 1.492(7) . ?
C7 N1 1.495(6) . ?
C7 H7A 0.9900 . ?
C7 H7B 0.9900 . ?
N1 C9 1.482(6) . ?
N1 C8 1.493(6) . ?
C8 H8A 0.9800 . ?
C8 H8B 0.9800 . ?
C8 H8C 0.9800 . ?
C9 H9A 0.9800 . ?
C9 H9B 0.9800 . ?
C9 H9C 0.9800 . ?
N2 C10 1.334(5) . ?
N2 C14 1.354(5) . ?
C10 C11 1.364(6) . ?
C10 H10A 0.9500 . ?
C11 C12 1.368(7) . ?
C11 H11A 0.9500 . ?
C12 C13 1.386(6) . ?
C12 H12A 0.9500 . ?
C13 C14 1.366(5) . ?
C13 H13A 0.9500 . ?
C14 C15 1.502(5) . ?
C15 O1 1.266(5) . ?
C15 N3 1.313(5) . ?
N3 P1 1.624(4) . ?
P1 C22 1.792(4) . ?
P1 C28 1.794(4) . ?
P1 C16 1.800(4) . ?
C16 C17 1.377(6) . ?
C16 C21 1.384(6) . ?
C17 C18 1.375(7) . ?
C17 H17A 0.9500 . ?
C18 C19 1.358(7) . ?
C18 H18A 0.9500 . ?
C19 C20 1.358(8) . ?
C19 H19A 0.9500 . ?
C20 C21 1.379(7) . ?
C20 H20A 0.9500 . ?
C21 H21A 0.9500 . ?
C22 C27 1.378(7) . ?
C22 C23 1.395(7) . ?
C23 C24 1.386(8) . ?
C23 H23A 0.9500 . ?
C24 C25 1.364(9) . ?
C24 H24A 0.9500 . ?
C25 C26 1.361(9) . ?
C25 H25A 0.9500 . ?
C26 C27 1.396(7) . ?
C26 H26A 0.9500 . ?
C27 H27A 0.9500 . ?
C28 C33 1.376(7) . ?
C28 C29 1.384(7) . ?
C29 C30 1.404(8) . ?
C29 H29A 0.9500 . ?
C30 C31 1.356(10) . ?
C30 H30A 0.9500 . ?
C31 C32 1.354(9) . ?
C31 H31A 0.9500 . ?
C32 C33 1.398(7) . ?
C32 H32A 0.9500 . ?
C33 H33A 0.9500 . ?
Cl1 O4 1.311(6) . ?
Cl1 O5 1.369(7) . ?
Cl1 O2 1.385(4) . ?
Cl1 O3 1.390(4) . ?
